data_7048521
loop_
_publ_author_name
'Tian, Yuan'
'Wang, Zhao-Yang'
'Zang, Shuang-Quan'
'Li, Dan'
'Mak, Thomas C. W.'

_publ_section_title
;
 Luminescent cyclic trinuclear coinage metal complexes with
 aggregation-induced emission (AIE) performance.
;
_journal_issue 7
_journal_name_full 'Dalton transactions (Cambridge, England : 2003)'
_journal_page_first 2275
_journal_page_last 2279
_journal_paper_doi 10.1039/c8dt04898c
_journal_volume 48
_journal_year 2019
_chemical_formula_moiety 'C96 H81 Cu3 N6, 1.05(C H Cl3), 0.95(C Cl3)'
_chemical_formula_sum 'C98 H82.05 Cl6 Cu3 N6'
_chemical_formula_weight 1747.06
_space_group_crystal_system monoclinic
_space_group_IT_number 14
_space_group_name_Hall '-P 2yn'
_space_group_name_H-M_alt 'P 1 21/n 1'
_symmetry_space_group_name_Hall '-P 2yn'
_symmetry_space_group_name_H-M 'P 1 21/n 1'
_atom_sites_solution_hydrogens geom
_atom_sites_solution_primary direct
_audit_creation_date 2019-01-02
_audit_creation_method
;
Olex2 1.2
(compiled 2018.05.29 svn.r3508 for OlexSys, GUI svn.r5506)
;
_audit_update_record
;
2019-01-05 deposited with the CCDC.
2019-01-10 downloaded from the CCDC.
;
_cell_angle_alpha 90
_cell_angle_beta 101.7328(16)
_cell_angle_gamma 90
_cell_formula_units_Z 4
_cell_length_a 9.61574(16)
_cell_length_b 52.1775(11)
_cell_length_c 17.2889(3)
_cell_measurement_reflns_used 21043
_cell_measurement_temperature 149.99(10)
_cell_measurement_theta_max 73.0300
_cell_measurement_theta_min 3.1250
_cell_volume 8493.0(3)
_computing_cell_refinement 'CrysAlisPro 1.171.39.27b (Rigaku OD, 2015)'
_computing_data_collection 'CrysAlisPro 1.171.39.27b (Rigaku OD, 2015)'
_computing_data_reduction 'CrysAlisPro 1.171.39.27b (Rigaku OD, 2015)'
_computing_molecular_graphics 'Olex2 (Dolomanov et al., 2009)'
_computing_publication_material 'Olex2 (Dolomanov et al., 2009)'
_computing_structure_refinement 'ShelXL (Sheldrick, 2015)'
_computing_structure_solution 'ShelXS (Sheldrick, 2008)'
_diffrn_ambient_environment N~2~
_diffrn_ambient_temperature 149.99(10)
_diffrn_detector 'CCD plate'
_diffrn_measured_fraction_theta_full 0.989
_diffrn_measured_fraction_theta_max 0.993
_diffrn_measurement_details
;
List of Runs (angles in degrees, time in seconds):

  # Type    Start    End  Width  t~exp~   \w     \q     \k     \f   Frames
#--------------------------------------------------------------------------
  1  \w    -59.00  -1.00   0.50    0.50    --    0.00 -57.00   0.00  116
  2  \w     16.00  41.00   0.50    0.50    --    0.00  38.00  30.00   50
  3  \w    -88.00  29.00   0.50    0.50    --    0.00 -57.00-120.00  234
  4  \w     72.00 132.00   0.50    1.00    --   97.60 -82.00-120.00  120
  5  \w     83.00 123.00   0.50    1.00    --   97.60 -82.00 -60.00   80
  6  \w     62.00 183.00   0.50    1.00    --   97.60  77.00 150.00  242
  7  \w     70.00 100.00   0.50    1.00    --   97.60 -61.00-150.00   60
  8  \w      8.00  65.00   0.50    1.00    --   97.60 -61.00-150.00  114
  9  \w    136.00 161.00   0.50    1.00    --   97.60  82.00-120.00   50
 10  \w     10.00 135.00   0.50    1.00    --   97.60 -82.00-150.00  250
 11  \w     75.00 141.00   0.50    1.00    --   97.60  82.00  30.00  132
 12  \w    136.00 161.00   0.50    1.00    --   97.60  45.00-180.00   50
 13  \w     76.00 172.00   0.50    1.00    --   97.60  77.00  90.00  192
;
_diffrn_measurement_device 'four-circle diffractometer'
_diffrn_measurement_device_type 'XtaLAB AFC12 (RINC): Kappa single'
_diffrn_measurement_method '\w scans'
_diffrn_orient_matrix_type 'CrysAlisPro convention (1999,Acta A55,543-557)'
_diffrn_orient_matrix_UB_11 -0.0948262000
_diffrn_orient_matrix_UB_12 0.0208532000
_diffrn_orient_matrix_UB_13 0.0254258000
_diffrn_orient_matrix_UB_21 -0.1031959000
_diffrn_orient_matrix_UB_22 -0.0207967000
_diffrn_orient_matrix_UB_23 0.0174063000
_diffrn_orient_matrix_UB_31 0.0844526000
_diffrn_orient_matrix_UB_32 -0.0019717000
_diffrn_orient_matrix_UB_33 0.0856616000
_diffrn_radiation_monochromator graphite
_diffrn_radiation_probe x-ray
_diffrn_radiation_type CuK\a
_diffrn_radiation_wavelength 1.54184
_diffrn_reflns_av_R_equivalents 0.0583
_diffrn_reflns_av_unetI/netI 0.0595
_diffrn_reflns_Laue_measured_fraction_full 0.989
_diffrn_reflns_Laue_measured_fraction_max 0.993
_diffrn_reflns_limit_h_max 11
_diffrn_reflns_limit_h_min -10
_diffrn_reflns_limit_k_max 62
_diffrn_reflns_limit_k_min -58
_diffrn_reflns_limit_l_max 20
_diffrn_reflns_limit_l_min -20
_diffrn_reflns_number 44209
_diffrn_reflns_point_group_measured_fraction_full 0.989
_diffrn_reflns_point_group_measured_fraction_max 0.993
_diffrn_reflns_theta_full 67.684
_diffrn_reflns_theta_max 67.494
_diffrn_reflns_theta_min 2.744
_diffrn_source 'fine-focus sealed X-ray tube'
_diffrn_source_type 'Enhance (Cu) X-ray Source'
_exptl_absorpt_coefficient_mu 3.003
_exptl_absorpt_correction_T_max 1.00000
_exptl_absorpt_correction_T_min 0.74489
_exptl_absorpt_correction_type multi-scan
_exptl_absorpt_process_details
;
CrysAlisPro 1.171.39.27b (Rigaku Oxford Diffraction, 2015)
Empirical absorption correction using spherical harmonics,
 implemented in SCALE3 ABSPACK scaling algorithm.
;
_exptl_crystal_colour colorless
_exptl_crystal_density_diffrn 1.366
_exptl_crystal_description block
_exptl_crystal_F_000 3604
_exptl_crystal_size_max 0.05
_exptl_crystal_size_mid 0.05
_exptl_crystal_size_min 0.03
_refine_diff_density_max 0.614
_refine_diff_density_min -0.841
_refine_diff_density_rms 0.078
_refine_ls_extinction_method none
_refine_ls_goodness_of_fit_ref 1.035
_refine_ls_hydrogen_treatment constr
_refine_ls_matrix_type full
_refine_ls_number_parameters 1087
_refine_ls_number_reflns 15225
_refine_ls_number_restraints 99
_refine_ls_restrained_S_all 1.046
_refine_ls_R_factor_all 0.0867
_refine_ls_R_factor_gt 0.0691
_refine_ls_shift/su_max 0.004
_refine_ls_shift/su_mean 0.000
_refine_ls_structure_factor_coef Fsqd
_refine_ls_weighting_details
;
 w=1/[\s^2^(Fo^2^)+(0.0714P)^2^+17.3526P]
 where P=(Fo^2^+2Fc^2^)/3
;
_refine_ls_weighting_scheme calc
_refine_ls_wR_factor_gt 0.1614
_refine_ls_wR_factor_ref 0.1681
_reflns_Friedel_coverage 0.000
_reflns_number_gt 12846
_reflns_number_total 15225
_reflns_threshold_expression 'I > 2\s(I)'
_cod_data_source_file c8dt04898c2.cif
_cod_data_source_block hy
_cod_depositor_comments 'Adding full bibliography for 7048520--7048522.cif.'
_cod_database_code 7048521
_shelxl_version_number 2013-2
_shelx_space_group_comment
;
The symmetry employed for this shelxl refinement is uniquely defined
by the following loop, which should always be used as a source of
symmetry information in preference to the above space-group names.
They are only intended as comments.
;
_reflns_odcompleteness_completeness 97.25
_reflns_odcompleteness_iscentric 1
_reflns_odcompleteness_theta 73.04
_olex2_refinement_description
;
1. Fixed Uiso
 At 1.2 times of:
  All C(H) groups, All C(H,H) groups
 At 1.5 times of:
  All C(H,H,H) groups
2. Restrained distances
 Cl2A-Cl3A \\sim Cl3A-Cl4A
 with sigma of 0.01
 Cl2A-Cl4A \\sim Cl4A-Cl3A
 with sigma of 0.01
 Cl2-C3BA \\sim Cl3-C3BA \\sim Cl1-C3BA
 with sigma of 0.01
 Cl2-C3BA \\sim Cl2A-C5AA \\sim Cl3A-C5AA \\sim Cl3-C3BA \\sim Cl1-C3BA \\sim
Cl4A-C5AA
 with sigma of 0.01
 Cl1A-C0BA \\sim Cl6B-C4BA \\sim Cl0A-C4BA \\sim Cl1B-C4BA \\sim Cl1B-C0BA
\\sim Cl5A-C0BA
 with sigma of 0.01
3. Uiso/Uaniso restraints and constraints
Cl4A \\sim Cl2A \\sim Cl3A: within 2A with sigma of 0.01 and sigma for terminal
atoms of 0.02
Cl2 \\sim Cl3 \\sim Cl1: within 2A with sigma of 0.01 and sigma for terminal
atoms of 0.02
Cl3 \\sim Cl2A \\sim Cl1 \\sim Cl4A \\sim Cl2 \\sim Cl3A: within 2A with sigma
of 0.01 and sigma for terminal atoms of 0.02
Cl1A \\sim Cl6B \\sim Cl1B \\sim Cl0A: within 2A with sigma of 0.01 and sigma
for terminal atoms of 0.02
Uanis(C5AA) \\sim Ueq: with sigma of 0.01 and sigma for terminal atoms of 0.02
Uanis(Cl3) \\sim Ueq, Uanis(Cl3A) \\sim Ueq: with sigma of 0.005 and sigma for
terminal atoms of 0.01
Uanis(C0BA) \\sim Ueq, Uanis(Cl5A) \\sim Ueq: with sigma of 0.01 and sigma for
terminal atoms of 0.02
Uanis(Cl1A) \\sim Ueq: with sigma of 0.01 and sigma for terminal atoms of 0.02
4. Others
 Fixed Sof: Cl0A(0.95) Cl6B(0.8) Cl1(0.95) Cl2(0.95) Cl3(0.95) C4BA(0.9)
 H4BA(0.9) C3BA(0.95) Cl1A(0.2) Cl3A(0.05) Cl4A(0.05) Cl2A(0.05) C5AA(0.05)
 H5AA(0.05) Cl5A(0.05) C0BA(0.1) H0BA(0.1)
5.a Ternary CH refined with riding coordinates:
 C4BA(H4BA), C5AA(H5AA), C0BA(H0BA)
5.b Secondary CH2 refined with riding coordinates:
 C55(H55A,H55B), C80(H80A,H80B), C7(H7A,H7B)
5.c Aromatic/amide H refined with riding coordinates:
 C1AA(H1AA), C4AA(H4AA), C6AA(H6AA), C8AA(H8AA), C9AA(H9AA), C21(H21),
 C32(H32), C33(H33), C34(H34), C36(H36), C37(H37), C38(H38), C40(H40), C41(H41),
  C42(H42), C43(H43), C44(H44), C45(H45), C53(H53), C56(H56), C57(H57),
 C59(H59), C60(H60), C62(H62), C63(H63), C65(H65), C67(H67), C68(H68), C69(H69),
  C71(H71), C72(H72), C73(H73), C75(H75), C76(H76), C78(H78), C81(H81),
 C82(H82), C83(H83), C84(H84), C85(H85), C86(H86), C1(H1), C2(H2), C3(H3),
 C4(H4), C5(H5), C6(H6), C9(H9), C10(H10), C11(H11), C12(H12), C14(H14),
 C15(H15), C17(H17), C18(H18), C20(H20), C0AA(H0AA)
5.d Idealised Me refined as rotating group:
 C79(H79A,H79B,H79C), C87(H87A,H87B,H87C), C8(H8A,H8B,H8C), C13(H13A,H13B,
 H13C), C16(H16A,H16B,H16C), C19(H19A,H19B,H19C)
;
_olex2_submission_special_instructions 'No special instructions were received'
_oxdiff_exptl_absorpt_empirical_details
;
Empirical correction (ABSPACK) includes:
- Absorption correction using spherical harmonics
- Frame scaling
;
_oxdiff_exptl_absorpt_empirical_full_max 1.338
_oxdiff_exptl_absorpt_empirical_full_min 0.234

loop_
_space_group_symop_operation_xyz
'x, y, z'
'-x+1/2, y+1/2, -z+1/2'
'-x, -y, -z'
'x-1/2, -y-1/2, z-1/2'

loop_
_atom_site_label
_atom_site_type_symbol
_atom_site_fract_x
_atom_site_fract_y
_atom_site_fract_z
_atom_site_U_iso_or_equiv
_atom_site_adp_type
_atom_site_occupancy
_atom_site_site_symmetry_order
_atom_site_calc_flag
_atom_site_refinement_flags_posn
_atom_site_refinement_flags_adp
_atom_site_refinement_flags_occupancy
_atom_site_disorder_assembly
_atom_site_disorder_group
Cu1 Cu 0.24925(6) 0.00911(2) 0.46176(3) 0.03304(14) Uani 1 1 d . . . . .
Cu2 Cu 0.37081(6) -0.00922(2) 0.64258(3) 0.03441(14) Uani 1 1 d . . . . .
Cu3 Cu 0.10115(6) -0.03592(2) 0.53719(3) 0.03307(14) Uani 1 1 d . . . . .
N5BA N 0.0935(3) -0.00713(5) 0.39999(17) 0.0321(6) Uani 1 1 d . . . . .
N7BA N 0.1718(3) -0.04772(5) 0.63765(17) 0.0333(7) Uani 1 1 d . . . . .
N8BA N 0.0330(3) -0.02717(5) 0.43382(17) 0.0325(6) Uani 1 1 d . . . . .
N9BA N 0.4016(3) 0.02596(5) 0.52390(17) 0.0323(6) Uani 1 1 d . . . . .
C1AA C -0.0712(4) -0.06568(7) 0.2025(2) 0.0317(7) Uani 1 1 d . . . . .
H1AA H -0.0080 -0.0645 0.2508 0.038 Uiso 1 1 calc R . . . .
C2AA C -0.1539(4) -0.08837(6) 0.0795(2) 0.0303(7) Uani 1 1 d . . . . .
C3AA C 0.6013(4) 0.16206(6) 0.77692(19) 0.0279(7) Uani 1 1 d . . . . .
C4AA C 0.6737(4) -0.22573(7) 0.6014(2) 0.0375(8) Uani 1 1 d . . . . .
H4AA H 0.7477 -0.2143 0.6182 0.045 Uiso 1 1 calc R . . . .
N5AA N 0.4542(3) 0.01798(5) 0.60045(17) 0.0333(7) Uani 1 1 d . . . . .
C6AA C -0.2028(4) -0.13763(7) 0.1769(2) 0.0352(8) Uani 1 1 d . . . . .
H6AA H -0.2618 -0.1235 0.1636 0.042 Uiso 1 1 calc R . . . .
C7AA C -0.0763(4) -0.03624(6) 0.3789(2) 0.0333(8) Uani 1 1 d . . . . .
C8AA C 0.5318(4) 0.11789(6) 0.7227(2) 0.0310(7) Uani 1 1 d . . . . .
H8AA H 0.4584 0.1178 0.7505 0.037 Uiso 1 1 calc R . . . .
C9AA C -0.2904(4) -0.11296(7) -0.1166(2) 0.0347(8) Uani 1 1 d . . . . .
H9AA H -0.3441 -0.1261 -0.1010 0.042 Uiso 1 1 calc R . . . .
N0BA N 0.2911(3) -0.03712(6) 0.68460(18) 0.0361(7) Uani 1 1 d . . . . .
C2BA C 0.5477(4) 0.18246(6) 0.8992(2) 0.0298(7) Uani 1 1 d . . . . .
C21 C 0.6670(5) 0.08923(7) 0.9791(2) 0.0430(9) Uani 1 1 d . . . . .
H21 H 0.6807 0.0734 1.0042 0.052 Uiso 1 1 calc R . . . .
C22 C -0.1747(4) -0.04690(7) 0.1812(2) 0.0320(8) Uani 1 1 d . . . . .
C24 C 0.5994(4) 0.18709(6) 0.7355(2) 0.0308(7) Uani 1 1 d . . . . .
C25 C 0.3782(4) -0.21411(6) 0.7407(2) 0.0345(8) Uani 1 1 d . . . . .
C26 C -0.0883(4) -0.02203(6) 0.3100(2) 0.0323(8) Uani 1 1 d . . . . .
C27 C 0.6196(4) 0.13585(6) 0.89911(19) 0.0295(7) Uani 1 1 d . . . . .
C28 C 0.5812(4) 0.05185(7) 0.5764(2) 0.0323(8) Uani 1 1 d . . . . .
C29 C 0.5853(4) -0.17201(7) 0.6174(2) 0.0343(8) Uani 1 1 d . . . . .
C30 C 0.5123(4) -0.19429(6) 0.6470(2) 0.0314(7) Uani 1 1 d . . . . .
C31 C 0.1349(4) -0.06843(7) 0.6752(2) 0.0348(8) Uani 1 1 d . . . . .
C32 C 0.5552(4) 0.10451(7) 0.9886(2) 0.0398(9) Uani 1 1 d . . . . .
H32 H 0.4950 0.0992 1.0213 0.048 Uiso 1 1 calc R . . . .
C33 C 0.5320(4) 0.12786(7) 0.9493(2) 0.0331(8) Uani 1 1 d . . . . .
H33 H 0.4571 0.1382 0.9566 0.040 Uiso 1 1 calc R . . . .
C34 C -0.1014(4) -0.08238(7) -0.0863(2) 0.0384(8) Uani 1 1 d . . . . .
H34 H -0.0280 -0.0747 -0.0503 0.046 Uiso 1 1 calc R . . . .
C35 C 0.6604(4) 0.09599(6) 0.6359(2) 0.0310(7) Uani 1 1 d . . . . .
C36 C 0.5511(5) -0.16457(7) 0.5387(2) 0.0402(9) Uani 1 1 d . . . . .
H36 H 0.4836 -0.1738 0.5034 0.048 Uiso 1 1 calc R . . . .
C37 C 0.7275(4) 0.13865(7) 0.6853(2) 0.0377(9) Uani 1 1 d . . . . .
H37 H 0.7861 0.1529 0.6861 0.045 Uiso 1 1 calc R . . . .
C38 C 0.2343(5) -0.21681(8) 0.7417(3) 0.0464(10) Uani 1 1 d . . . . .
H38 H 0.1703 -0.2042 0.7190 0.056 Uiso 1 1 calc R . . . .
C39 C 0.4788(4) 0.04653(6) 0.5100(2) 0.0330(8) Uani 1 1 d . . . . .
C40 C 0.4301(4) -0.23683(7) 0.5848(2) 0.0359(8) Uani 1 1 d . . . . .
H40 H 0.3382 -0.2330 0.5902 0.043 Uiso 1 1 calc R . . . .
C41 C 0.5509(4) 0.09689(6) 0.6771(2) 0.0323(8) Uani 1 1 d . . . . .
H41 H 0.4888 0.0831 0.6740 0.039 Uiso 1 1 calc R . . . .
C42 C -0.0610(4) -0.08610(6) 0.15255(19) 0.0303(7) Uani 1 1 d . . . . .
H42 H 0.0088 -0.0985 0.1680 0.036 Uiso 1 1 calc R . . . .
C43 C 0.5169(4) 0.19059(7) 0.6601(2) 0.0372(8) Uani 1 1 d . . . . .
H43 H 0.4581 0.1774 0.6365 0.045 Uiso 1 1 calc R . . . .
C44 C 0.3782(4) -0.16159(7) 0.8057(2) 0.0339(8) Uani 1 1 d . . . . .
H44 H 0.4051 -0.1744 0.8430 0.041 Uiso 1 1 calc R . . . .
C45 C 0.5213(5) 0.21347(8) 0.6198(2) 0.0460(10) Uani 1 1 d . . . . .
H45 H 0.4651 0.2155 0.5696 0.055 Uiso 1 1 calc R . . . .
C46 C 0.4302(4) -0.19150(6) 0.7016(2) 0.0313(7) Uani 1 1 d . . . . .
C47 C 0.2302(4) -0.07160(7) 0.7464(2) 0.0362(8) Uani 1 1 d . . . . .
C48 C 0.2900(4) -0.11848(7) 0.7758(2) 0.0342(8) Uani 1 1 d . . . . .
C49 C -0.1801(4) -0.10204(6) -0.0616(2) 0.0316(7) Uani 1 1 d . . . . .
C50 C 0.3267(4) -0.05150(7) 0.7503(2) 0.0355(8) Uani 1 1 d . . . . .
C51 C -0.1303(4) -0.13518(7) 0.0434(2) 0.0312(7) Uani 1 1 d . . . . .
C52 C 0.0204(4) -0.00410(6) 0.32588(19) 0.0319(8) Uani 1 1 d . . . . .
C53 C 0.5778(5) 0.20839(7) 1.0172(2) 0.0403(9) Uani 1 1 d . . . . .
H53 H 0.6274 0.2119 1.0680 0.048 Uiso 1 1 calc R . . . .
C54 C 0.3871(4) -0.16610(6) 0.7272(2) 0.0323(8) Uani 1 1 d . . . . .
C55 C -0.1974(4) -0.02492(7) 0.2356(2) 0.0393(9) Uani 1 1 d . . . . .
H55A H -0.2013 -0.0090 0.2060 0.047 Uiso 1 1 calc R . . . .
H55B H -0.2893 -0.0272 0.2496 0.047 Uiso 1 1 calc R . . . .
C56 C 0.3446(4) -0.14618(7) 0.6735(2) 0.0372(8) Uani 1 1 d . . . . .
H56 H 0.3467 -0.1486 0.6205 0.045 Uiso 1 1 calc R . . . .
C57 C 0.7492(4) 0.11726(7) 0.6413(2) 0.0395(9) Uani 1 1 d . . . . .
H57 H 0.8244 0.1172 0.6149 0.047 Uiso 1 1 calc R . . . .
C58 C -0.1176(4) -0.15444(7) -0.0191(2) 0.0325(8) Uani 1 1 d . . . . .
C59 C 0.2993(4) -0.12281(7) 0.6978(2) 0.0388(9) Uani 1 1 d . . . . .
H59 H 0.2747 -0.1097 0.6610 0.047 Uiso 1 1 calc R . . . .
C60 C 0.4717(5) -0.23274(7) 0.7770(2) 0.0398(9) Uani 1 1 d . . . . .
H60 H 0.5682 -0.2311 0.7773 0.048 Uiso 1 1 calc R . . . .
C61 C 0.5907(4) 0.16031(6) 0.8541(2) 0.0295(7) Uani 1 1 d . . . . .
C62 C 0.6846(4) 0.20737(7) 0.7691(2) 0.0351(8) Uani 1 1 d . . . . .
H62 H 0.7397 0.2056 0.8197 0.042 Uiso 1 1 calc R . . . .
C63 C -0.0095(4) -0.15252(7) -0.0620(2) 0.0381(8) Uani 1 1 d . . . . .
H63 H 0.0567 -0.1393 -0.0510 0.046 Uiso 1 1 calc R . . . .
C64 C 0.5623(4) 0.03365(7) 0.6320(2) 0.0331(8) Uani 1 1 d . . . . .
C65 C 0.4645(5) 0.22344(7) 0.9836(2) 0.0425(9) Uani 1 1 d . . . . .
H65 H 0.4372 0.2371 1.0117 0.051 Uiso 1 1 calc R . . . .
C66 C 0.5388(4) -0.21957(6) 0.6114(2) 0.0319(8) Uani 1 1 d . . . . .
C67 C -0.0003(5) -0.17019(8) -0.1210(2) 0.0456(10) Uani 1 1 d . . . . .
H67 H 0.0725 -0.1689 -0.1489 0.055 Uiso 1 1 calc R . . . .
C68 C 0.3304(4) -0.13838(7) 0.8292(2) 0.0347(8) Uani 1 1 d . . . . .
H68 H 0.3251 -0.1360 0.8819 0.042 Uiso 1 1 calc R . . . .
C69 C -0.2142(4) -0.17443(7) -0.0363(2) 0.0375(8) Uani 1 1 d . . . . .
H69 H -0.2850 -0.1763 -0.0073 0.045 Uiso 1 1 calc R . . . .
C70 C -0.1232(4) -0.14653(7) 0.1239(2) 0.0313(7) Uani 1 1 d . . . . .
C71 C 0.6191(4) 0.18774(7) 0.9755(2) 0.0334(8) Uani 1 1 d . . . . .
H71 H 0.6950 0.1775 0.9991 0.040 Uiso 1 1 calc R . . . .
C72 C 0.7364(4) 0.12060(7) 0.8935(2) 0.0348(8) Uani 1 1 d . . . . .
H72 H 0.8002 0.1261 0.8632 0.042 Uiso 1 1 calc R . . . .
C73 C 0.7010(5) -0.24870(8) 0.5668(2) 0.0432(9) Uani 1 1 d . . . . .
H73 H 0.7926 -0.2526 0.5609 0.052 Uiso 1 1 calc R . . . .
C74 C -0.1502(4) -0.11020(6) 0.0237(2) 0.0303(7) Uani 1 1 d . . . . .
C75 C 0.5909(5) -0.26569(7) 0.5411(2) 0.0413(9) Uani 1 1 d . . . . .
H75 H 0.6084 -0.2811 0.5178 0.050 Uiso 1 1 calc R . . . .
C76 C 0.6888(5) 0.23021(7) 0.7283(2) 0.0433(9) Uani 1 1 d . . . . .
H76 H 0.7462 0.2436 0.7518 0.052 Uiso 1 1 calc R . . . .
C77 C 0.6201(4) 0.13916(6) 0.72795(19) 0.0291(7) Uani 1 1 d . . . . .
C78 C -0.2630(4) -0.04849(7) 0.1074(2) 0.0368(8) Uani 1 1 d . . . . .
H78 H -0.3304 -0.0358 0.0913 0.044 Uiso 1 1 calc R . . . .
C79 C 0.0595(5) 0.01634(7) 0.2739(2) 0.0412(9) Uani 1 1 d . . . . .
H79A H -0.0185 0.0281 0.2594 0.062 Uiso 1 1 calc GR . . . .
H79B H 0.0807 0.0087 0.2271 0.062 Uiso 1 1 calc GR . . . .
H79C H 0.1413 0.0254 0.3017 0.062 Uiso 1 1 calc GR . . . .
C80 C 0.2347(5) -0.09363(7) 0.8032(2) 0.0442(10) Uani 1 1 d . . . . .
H80A H 0.1396 -0.0965 0.8122 0.053 Uiso 1 1 calc R . . . .
H80B H 0.2943 -0.0888 0.8534 0.053 Uiso 1 1 calc R . . . .
C81 C 0.7582(4) 0.09730(7) 0.9327(2) 0.0400(9) Uani 1 1 d . . . . .
H81 H 0.8351 0.0871 0.9275 0.048 Uiso 1 1 calc R . . . .
C82 C -0.0325(4) -0.18002(8) 0.2184(2) 0.0427(9) Uani 1 1 d . . . . .
H82 H 0.0236 -0.1945 0.2316 0.051 Uiso 1 1 calc R . . . .
C83 C 0.6086(5) 0.23312(7) 0.6537(3) 0.0481(11) Uani 1 1 d . . . . .
H83 H 0.6130 0.2483 0.6260 0.058 Uiso 1 1 calc R . . . .
C84 C 0.4228(6) -0.25386(7) 0.8130(2) 0.0499(11) Uani 1 1 d . . . . .
H84 H 0.4866 -0.2661 0.8381 0.060 Uiso 1 1 calc R . . . .
C85 C 0.6905(5) -0.15865(8) 0.6690(3) 0.0447(10) Uani 1 1 d . . . . .
H85 H 0.7151 -0.1635 0.7218 0.054 Uiso 1 1 calc R . . . .
C86 C 0.4324(4) 0.19775(7) 0.8661(2) 0.0345(8) Uani 1 1 d . . . . .
H86 H 0.3822 0.1942 0.8154 0.041 Uiso 1 1 calc R . . . .
C87 C 0.6406(5) 0.03023(8) 0.7149(2) 0.0445(9) Uani 1 1 d . . . . .
H87A H 0.6051 0.0422 0.7485 0.067 Uiso 1 1 calc GR . . . .
H87B H 0.7400 0.0333 0.7178 0.067 Uiso 1 1 calc GR . . . .
H87C H 0.6272 0.0131 0.7319 0.067 Uiso 1 1 calc GR . . . .
Cl0A Cl 0.8300(2) 0.02492(3) 1.07077(9) 0.0761(4) Uani 0.95 1 d D U P A 1
Cl1B Cl 0.89713(16) 0.02851(3) 0.91676(8) 0.0751(4) Uani 1 1 d D U . . .
Cl6B Cl 0.6261(2) 0.00853(6) 0.93995(15) 0.1139(9) Uani 0.8 1 d D U P A 1
C1 C -0.2522(4) -0.06874(7) 0.0573(2) 0.0358(8) Uani 1 1 d . . . . .
H1 H -0.3119 -0.0693 0.0077 0.043 Uiso 1 1 calc R . . . .
C2 C 0.4565(5) -0.25987(7) 0.5501(2) 0.0394(9) Uani 1 1 d . . . . .
H2 H 0.3827 -0.2713 0.5329 0.047 Uiso 1 1 calc R . . . .
C3 C -0.0992(5) -0.18971(8) -0.1383(2) 0.0462(10) Uani 1 1 d . . . . .
H3 H -0.0933 -0.2014 -0.1780 0.055 Uiso 1 1 calc R . . . .
C4 C -0.0364(4) -0.16805(7) 0.1461(2) 0.0381(8) Uani 1 1 d . . . . .
H4 H 0.0190 -0.1743 0.1121 0.046 Uiso 1 1 calc R . . . .
C5 C -0.2066(5) -0.19171(7) -0.0964(2) 0.0425(9) Uani 1 1 d . . . . .
H5 H -0.2740 -0.2047 -0.1085 0.051 Uiso 1 1 calc R . . . .
C6 C -0.1107(4) -0.17068(8) 0.2705(2) 0.0433(9) Uani 1 1 d . . . . .
H6 H -0.1062 -0.1785 0.3192 0.052 Uiso 1 1 calc R . . . .
C7 C 0.6905(4) 0.07299(7) 0.5877(2) 0.0380(9) Uani 1 1 d . . . . .
H7A H 0.7000 0.0790 0.5359 0.046 Uiso 1 1 calc R . . . .
H7B H 0.7812 0.0658 0.6130 0.046 Uiso 1 1 calc R . . . .
C8 C -0.1607(4) -0.05888(7) 0.3959(2) 0.0429(9) Uani 1 1 d . . . . .
H8A H -0.1230 -0.0742 0.3772 0.064 Uiso 1 1 calc GR . . . .
H8B H -0.2581 -0.0568 0.3696 0.064 Uiso 1 1 calc GR . . . .
H8C H -0.1552 -0.0602 0.4518 0.064 Uiso 1 1 calc GR . . . .
C9 C -0.1956(4) -0.14954(8) 0.2495(2) 0.0431(9) Uani 1 1 d . . . . .
H9 H -0.2489 -0.1431 0.2844 0.052 Uiso 1 1 calc R . . . .
C10 C 0.7585(5) -0.13819(9) 0.6416(3) 0.0557(12) Uani 1 1 d . . . . .
H10 H 0.8301 -0.1295 0.6759 0.067 Uiso 1 1 calc R . . . .
C11 C -0.2420(5) -0.08519(9) -0.2179(2) 0.0501(11) Uani 1 1 d . . . . .
H11 H -0.2625 -0.0796 -0.2700 0.060 Uiso 1 1 calc R . . . .
C12 C 0.7203(6) -0.13056(8) 0.5634(3) 0.0567(12) Uani 1 1 d . . . . .
H12 H 0.7652 -0.1166 0.5457 0.068 Uiso 1 1 calc R . . . .
C13 C 0.0077(5) -0.08387(8) 0.6390(3) 0.0476(10) Uani 1 1 d . . . . .
H13A H -0.0695 -0.0726 0.6179 0.071 Uiso 1 1 calc GR . . . .
H13B H -0.0189 -0.0947 0.6785 0.071 Uiso 1 1 calc GR . . . .
H13C H 0.0298 -0.0943 0.5974 0.071 Uiso 1 1 calc GR . . . .
C14 C 0.6161(5) -0.14353(8) 0.5119(3) 0.0500(11) Uani 1 1 d . . . . .
H14 H 0.5895 -0.1383 0.4596 0.060 Uiso 1 1 calc R . . . .
C15 C 0.3912(4) 0.21819(7) 0.9078(2) 0.0407(9) Uani 1 1 d . . . . .
H15 H 0.3144 0.2283 0.8847 0.049 Uiso 1 1 calc R . . . .
C16 C 0.4460(5) 0.05992(8) 0.4319(2) 0.0425(9) Uani 1 1 d . . . . .
H16A H 0.3788 0.0500 0.3952 0.064 Uiso 1 1 calc GR . . . .
H16B H 0.5317 0.0619 0.4121 0.064 Uiso 1 1 calc GR . . . .
H16C H 0.4065 0.0765 0.4382 0.064 Uiso 1 1 calc GR . . . .
C17 C -0.3210(5) -0.10452(8) -0.1940(2) 0.0449(10) Uani 1 1 d . . . . .
H17 H -0.3951 -0.1119 -0.2300 0.054 Uiso 1 1 calc R . . . .
C18 C -0.1319(5) -0.07413(8) -0.1642(2) 0.0483(10) Uani 1 1 d . . . . .
H18 H -0.0782 -0.0611 -0.1804 0.058 Uiso 1 1 calc R . . . .
C19 C 0.4508(5) -0.04485(8) 0.8124(2) 0.0512(11) Uani 1 1 d . . . . .
H19A H 0.5139 -0.0341 0.7905 0.077 Uiso 1 1 calc GR . . . .
H19B H 0.4996 -0.0602 0.8328 0.077 Uiso 1 1 calc GR . . . .
H19C H 0.4196 -0.0359 0.8544 0.077 Uiso 1 1 calc GR . . . .
C20 C 0.1858(6) -0.23817(9) 0.7765(3) 0.0584(12) Uani 1 1 d . . . . .
H20 H 0.0896 -0.2400 0.7763 0.070 Uiso 1 1 calc R . . . .
Cl1 Cl 0.18196(16) -0.19398(4) 0.44890(10) 0.0814(4) Uani 0.95 1 d D U P B 1
Cl2 Cl 0.0398(2) -0.14989(4) 0.49261(12) 0.1020(6) Uani 0.95 1 d D U P B 1
Cl3 Cl -0.0645(3) -0.20006(6) 0.51471(19) 0.1592(12) Uani 0.95 1 d D U P B 1
C4BA C 0.8079(5) 0.01073(11) 0.9785(3) 0.0685(16) Uani 0.9 1 d D . P A 1
H4BA H 0.8480 -0.0066 0.9846 0.082 Uiso 0.9 1 calc R . P A 1
C3BA C 0.0885(6) -0.18165(9) 0.5177(4) 0.085(2) Uani 0.95 1 d D . P B 1
C0AA C 0.2811(6) -0.25653(8) 0.8113(3) 0.0593(13) Uani 1 1 d . . . . .
H0AA H 0.2484 -0.2709 0.8339 0.071 Uiso 1 1 calc R . . . .
Cl1A Cl 0.7404(12) -0.01331(17) 0.9254(5) 0.103(3) Uani 0.2 1 d D U P A 2
Cl3A Cl 0.042(3) -0.2127(5) 0.5290(19) 0.080(6) Uani 0.05 1 d D U P C 2
Cl4A Cl 0.158(3) -0.1713(5) 0.4703(17) 0.084(6) Uani 0.05 1 d D U P C 2
Cl2A Cl -0.007(3) -0.1649(5) 0.579(2) 0.103(8) Uani 0.05 1 d D U P C 2
C5AA C 0.132(3) -0.1841(4) 0.5601(19) 0.026(14) Uani 0.05 1 d D U P C 2
H5AA H 0.2164 -0.1855 0.6026 0.031 Uiso 0.05 1 calc R . P C 2
Cl5A Cl 0.740(3) 0.0193(5) 1.0433(15) 0.076(8) Uani 0.05 1 d D U P A 2
C0BA C 0.7384(18) 0.0196(2) 0.9424(16) 0.046(9) Uani 0.1 1 d D U P A 2
H0BA H 0.6552 0.0282 0.9112 0.055 Uiso 0.1 1 calc R . P A 2

loop_
_atom_site_aniso_label
_atom_site_aniso_U_11
_atom_site_aniso_U_22
_atom_site_aniso_U_33
_atom_site_aniso_U_23
_atom_site_aniso_U_13
_atom_site_aniso_U_12
Cu1 0.0465(3) 0.0273(3) 0.0253(3) -0.00695(19) 0.0075(2) -0.0037(2)
Cu2 0.0503(3) 0.0228(3) 0.0310(3) -0.0027(2) 0.0103(2) -0.0010(2)
Cu3 0.0482(3) 0.0270(3) 0.0248(3) -0.00157(19) 0.0094(2) 0.0012(2)
N5BA 0.0471(17) 0.0256(14) 0.0250(15) -0.0041(11) 0.0111(13) 0.0017(12)
N7BA 0.0466(17) 0.0258(14) 0.0287(15) -0.0014(12) 0.0100(13) -0.0013(12)
N8BA 0.0451(17) 0.0270(14) 0.0256(15) -0.0058(11) 0.0076(13) 0.0002(12)
N9BA 0.0450(17) 0.0284(15) 0.0239(15) -0.0038(11) 0.0083(13) 0.0013(12)
C1AA 0.0370(18) 0.0351(19) 0.0220(17) -0.0035(14) 0.0036(14) 0.0034(15)
C2AA 0.0398(19) 0.0271(17) 0.0242(17) -0.0027(13) 0.0073(14) -0.0007(14)
C3AA 0.0384(18) 0.0238(16) 0.0221(17) -0.0038(13) 0.0079(14) -0.0001(13)
C4AA 0.046(2) 0.0333(19) 0.035(2) -0.0015(15) 0.0122(17) -0.0001(16)
N5AA 0.0458(17) 0.0267(14) 0.0272(15) -0.0068(12) 0.0072(13) 0.0012(13)
C6AA 0.044(2) 0.0352(19) 0.0274(18) 0.0012(14) 0.0093(16) 0.0032(16)
C7AA 0.043(2) 0.0248(17) 0.0342(19) -0.0073(14) 0.0119(16) 0.0018(14)
C8AA 0.0361(18) 0.0302(18) 0.0296(18) -0.0021(14) 0.0135(15) -0.0011(14)
C9AA 0.0409(19) 0.0355(19) 0.0278(18) -0.0061(14) 0.0075(15) 0.0032(15)
N0BA 0.0517(18) 0.0271(15) 0.0302(16) -0.0029(12) 0.0104(14) 0.0032(13)
C2BA 0.0439(19) 0.0238(16) 0.0251(17) -0.0018(13) 0.0149(15) -0.0012(14)
C21 0.062(3) 0.0319(19) 0.037(2) 0.0064(16) 0.0143(19) 0.0044(18)
C22 0.0405(19) 0.0282(17) 0.0261(18) -0.0067(14) 0.0036(15) 0.0016(14)
C24 0.046(2) 0.0245(16) 0.0253(17) -0.0038(13) 0.0150(15) 0.0005(14)
C25 0.057(2) 0.0228(17) 0.0287(18) -0.0043(13) 0.0191(17) -0.0015(15)
C26 0.0426(19) 0.0276(17) 0.0254(18) -0.0089(14) 0.0037(15) 0.0054(15)
C27 0.0403(19) 0.0266(17) 0.0216(16) -0.0040(13) 0.0064(14) -0.0009(14)
C28 0.0393(19) 0.0267(17) 0.0332(19) -0.0113(14) 0.0126(15) -0.0018(14)
C29 0.048(2) 0.0257(17) 0.0322(19) -0.0038(14) 0.0158(16) -0.0025(15)
C30 0.0422(19) 0.0234(16) 0.0282(18) -0.0007(13) 0.0061(15) -0.0006(14)
C31 0.052(2) 0.0239(17) 0.0313(19) -0.0001(14) 0.0149(17) 0.0022(15)
C32 0.054(2) 0.038(2) 0.032(2) 0.0028(16) 0.0189(18) -0.0035(17)
C33 0.0391(19) 0.0300(18) 0.0317(19) -0.0048(14) 0.0108(15) -0.0012(14)
C34 0.052(2) 0.0336(19) 0.0289(19) 0.0018(15) 0.0074(17) -0.0041(17)
C35 0.0407(19) 0.0258(17) 0.0281(18) -0.0070(13) 0.0106(15) -0.0033(14)
C36 0.060(2) 0.0310(19) 0.032(2) -0.0031(15) 0.0164(18) -0.0077(17)
C37 0.054(2) 0.0262(18) 0.039(2) -0.0083(15) 0.0246(18) -0.0107(16)
C38 0.060(3) 0.035(2) 0.051(3) -0.0027(18) 0.026(2) -0.0068(18)
C39 0.047(2) 0.0239(17) 0.0319(19) -0.0061(14) 0.0176(16) -0.0005(15)
C40 0.046(2) 0.0306(18) 0.033(2) -0.0025(15) 0.0124(16) -0.0022(15)
C41 0.0384(19) 0.0251(17) 0.0356(19) -0.0045(14) 0.0126(16) -0.0041(14)
C42 0.0385(18) 0.0285(17) 0.0235(17) -0.0010(13) 0.0051(14) 0.0032(14)
C43 0.059(2) 0.0287(18) 0.0248(18) -0.0032(14) 0.0097(17) 0.0001(16)
C44 0.052(2) 0.0254(17) 0.0273(18) 0.0038(14) 0.0136(16) 0.0002(15)
C45 0.076(3) 0.039(2) 0.0259(19) 0.0029(16) 0.0164(19) 0.009(2)
C46 0.0408(19) 0.0246(17) 0.0303(18) -0.0007(13) 0.0113(15) -0.0010(14)
C47 0.060(2) 0.0245(17) 0.0277(18) 0.0009(14) 0.0175(17) 0.0057(16)
C48 0.051(2) 0.0264(17) 0.0280(18) -0.0003(14) 0.0153(16) 0.0014(15)
C49 0.0430(19) 0.0277(17) 0.0252(18) -0.0037(14) 0.0095(15) 0.0033(14)
C50 0.051(2) 0.0272(18) 0.0283(18) 0.0000(14) 0.0078(16) 0.0076(15)
C51 0.0399(19) 0.0303(18) 0.0245(17) -0.0033(14) 0.0093(15) -0.0019(14)
C52 0.049(2) 0.0271(17) 0.0195(17) -0.0067(13) 0.0059(15) 0.0042(15)
C53 0.069(3) 0.0304(19) 0.0251(18) -0.0056(14) 0.0186(18) -0.0121(18)
C54 0.045(2) 0.0226(16) 0.0313(19) 0.0003(13) 0.0134(16) -0.0018(14)
C55 0.049(2) 0.0329(19) 0.034(2) -0.0100(15) 0.0036(17) 0.0076(16)
C56 0.055(2) 0.0311(19) 0.0275(19) 0.0006(14) 0.0127(17) 0.0031(16)
C57 0.050(2) 0.035(2) 0.040(2) -0.0113(16) 0.0267(18) -0.0113(17)
C58 0.046(2) 0.0275(17) 0.0255(18) -0.0010(14) 0.0101(15) 0.0019(15)
C59 0.059(2) 0.0304(19) 0.0287(19) 0.0053(15) 0.0124(17) 0.0077(17)
C60 0.062(2) 0.0287(18) 0.032(2) -0.0027(15) 0.0191(18) 0.0026(17)
C61 0.0377(18) 0.0242(16) 0.0271(18) -0.0032(13) 0.0073(15) -0.0014(13)
C62 0.044(2) 0.0308(18) 0.033(2) -0.0054(15) 0.0139(16) -0.0040(15)
C63 0.044(2) 0.0318(19) 0.040(2) -0.0020(16) 0.0122(17) -0.0009(16)
C64 0.0371(18) 0.0279(18) 0.034(2) -0.0097(14) 0.0076(15) 0.0008(14)
C65 0.065(3) 0.0275(18) 0.044(2) -0.0078(16) 0.033(2) -0.0022(18)
C66 0.050(2) 0.0250(17) 0.0227(17) 0.0002(13) 0.0129(15) -0.0008(15)
C67 0.057(2) 0.045(2) 0.038(2) -0.0041(17) 0.0183(19) 0.0076(19)
C68 0.055(2) 0.0266(17) 0.0259(18) -0.0014(14) 0.0149(16) -0.0028(16)
C69 0.050(2) 0.0313(19) 0.033(2) -0.0028(15) 0.0131(17) -0.0030(16)
C70 0.0401(19) 0.0294(17) 0.0236(17) 0.0001(13) 0.0050(15) -0.0043(14)
C71 0.049(2) 0.0295(18) 0.0226(17) 0.0001(13) 0.0094(15) -0.0023(15)
C72 0.043(2) 0.0346(19) 0.0294(19) 0.0015(15) 0.0124(16) 0.0036(15)
C73 0.053(2) 0.038(2) 0.042(2) -0.0004(17) 0.0170(19) 0.0086(18)
C74 0.0370(18) 0.0294(17) 0.0255(18) -0.0048(14) 0.0086(14) -0.0018(14)
C75 0.064(3) 0.0281(18) 0.034(2) -0.0024(15) 0.0147(19) 0.0064(17)
C76 0.059(2) 0.0295(19) 0.047(2) -0.0047(16) 0.025(2) -0.0084(17)
C77 0.0427(19) 0.0238(16) 0.0211(16) -0.0021(13) 0.0071(14) 0.0009(14)
C78 0.045(2) 0.0297(18) 0.033(2) -0.0052(15) 0.0004(16) 0.0074(15)
C79 0.061(2) 0.0341(19) 0.0276(19) -0.0020(15) 0.0077(18) 0.0035(18)
C80 0.078(3) 0.0296(19) 0.031(2) 0.0031(15) 0.023(2) 0.0104(19)
C81 0.048(2) 0.037(2) 0.035(2) 0.0028(16) 0.0100(17) 0.0106(17)
C82 0.048(2) 0.036(2) 0.043(2) 0.0097(17) 0.0069(18) 0.0045(17)
C83 0.080(3) 0.030(2) 0.043(2) 0.0049(17) 0.034(2) 0.0031(19)
C84 0.093(4) 0.0248(19) 0.037(2) 0.0010(16) 0.026(2) 0.004(2)
C85 0.056(2) 0.041(2) 0.040(2) -0.0086(17) 0.0160(19) -0.0088(18)
C86 0.044(2) 0.0345(19) 0.0268(18) -0.0020(14) 0.0125(16) 0.0006(15)
C87 0.050(2) 0.041(2) 0.039(2) -0.0060(17) 0.0006(18) 0.0011(18)
Cl0A 0.1091(12) 0.0662(9) 0.0519(8) 0.0110(6) 0.0139(8) 0.0061(9)
Cl1B 0.0865(9) 0.0760(9) 0.0656(8) -0.0019(6) 0.0223(7) 0.0038(7)
Cl6B 0.0805(14) 0.148(2) 0.0989(17) 0.0062(15) -0.0152(12) -0.0317(14)
C1 0.043(2) 0.0337(19) 0.0266(18) -0.0042(14) -0.0028(15) 0.0045(15)
C2 0.059(2) 0.0279(18) 0.034(2) -0.0058(15) 0.0156(18) -0.0077(17)
C3 0.073(3) 0.035(2) 0.031(2) -0.0070(16) 0.011(2) 0.0067(19)
C4 0.045(2) 0.035(2) 0.036(2) 0.0009(15) 0.0118(17) 0.0028(16)
C5 0.061(3) 0.0291(19) 0.036(2) -0.0039(15) 0.0062(19) -0.0043(17)
C6 0.049(2) 0.048(2) 0.031(2) 0.0118(17) 0.0037(17) -0.0009(18)
C7 0.042(2) 0.0343(19) 0.042(2) -0.0142(16) 0.0179(17) -0.0067(16)
C8 0.049(2) 0.036(2) 0.045(2) -0.0059(17) 0.0123(19) -0.0049(17)
C9 0.052(2) 0.049(2) 0.031(2) 0.0031(17) 0.0144(18) 0.0008(19)
C10 0.068(3) 0.049(3) 0.053(3) -0.015(2) 0.021(2) -0.025(2)
C11 0.066(3) 0.060(3) 0.024(2) 0.0081(18) 0.0104(19) 0.013(2)
C12 0.082(3) 0.037(2) 0.061(3) -0.008(2) 0.039(3) -0.021(2)
C13 0.062(3) 0.036(2) 0.048(2) -0.0003(18) 0.017(2) -0.0078(19)
C14 0.080(3) 0.039(2) 0.038(2) 0.0017(17) 0.026(2) -0.007(2)
C15 0.053(2) 0.0333(19) 0.042(2) 0.0023(16) 0.0229(19) 0.0077(17)
C16 0.059(2) 0.039(2) 0.033(2) -0.0012(16) 0.0169(18) -0.0029(18)
C17 0.050(2) 0.054(2) 0.030(2) -0.0063(17) 0.0058(18) 0.0052(19)
C18 0.062(3) 0.045(2) 0.041(2) 0.0114(18) 0.017(2) -0.001(2)
C19 0.069(3) 0.043(2) 0.039(2) -0.0008(18) 0.004(2) 0.007(2)
C20 0.076(3) 0.045(3) 0.065(3) -0.007(2) 0.039(3) -0.017(2)
Cl1 0.0670(8) 0.1035(12) 0.0740(10) 0.0055(9) 0.0151(7) 0.0048(8)
Cl2 0.1217(15) 0.0896(12) 0.1037(14) -0.0122(10) 0.0443(12) -0.0055(11)
Cl3 0.185(3) 0.145(2) 0.186(3) -0.0384(18) 0.129(2) -0.091(2)
C4BA 0.082(4) 0.062(4) 0.059(4) -0.007(3) 0.010(3) -0.004(3)
C3BA 0.110(5) 0.082(4) 0.066(4) 0.000(3) 0.028(4) -0.035(4)
C0AA 0.103(4) 0.029(2) 0.058(3) -0.0024(19) 0.043(3) -0.014(2)
Cl1A 0.142(7) 0.094(5) 0.067(4) 0.000(4) 0.010(5) -0.068(5)
Cl3A 0.068(9) 0.075(9) 0.106(10) -0.019(8) 0.034(8) -0.011(8)
Cl4A 0.095(12) 0.092(12) 0.069(11) -0.006(11) 0.026(10) -0.014(11)
Cl2A 0.094(15) 0.066(13) 0.155(17) -0.040(14) 0.038(14) 0.010(12)
C5AA 0.025(16) 0.028(17) 0.025(17) 0.001(10) 0.008(10) 0.006(10)
Cl5A 0.072(13) 0.066(13) 0.075(14) -0.018(11) -0.021(12) -0.033(11)
C0BA 0.039(12) 0.045(12) 0.048(12) 0.014(9) -0.004(9) -0.001(9)

loop_
_atom_type_symbol
_atom_type_description
_atom_type_scat_dispersion_real
_atom_type_scat_dispersion_imag
_atom_type_scat_source
C C 0.0181 0.0091 'International Tables Vol C Tables 4.2.6.8 and 6.1.1.4'
H H 0.0000 0.0000 'International Tables Vol C Tables 4.2.6.8 and 6.1.1.4'
Cl Cl 0.3639 0.7018 'International Tables Vol C Tables 4.2.6.8 and 6.1.1.4'
Cu Cu -1.9646 0.5888 'International Tables Vol C Tables 4.2.6.8 and 6.1.1.4'
N N 0.0311 0.0180 'International Tables Vol C Tables 4.2.6.8 and 6.1.1.4'

loop_
_geom_angle_atom_site_label_1
_geom_angle_atom_site_label_2
_geom_angle_atom_site_label_3
_geom_angle
N9BA Cu1 N5BA 178.57(13)
N5AA Cu2 N0BA 178.46(14)
N8BA Cu3 N7BA 174.68(13)
N8BA N5BA Cu1 117.5(2)
C52 N5BA Cu1 134.5(3)
C52 N5BA N8BA 108.0(3)
N0BA N7BA Cu3 121.7(2)
C31 N7BA Cu3 130.0(3)
C31 N7BA N0BA 107.9(3)
N5BA N8BA Cu3 120.2(2)
C7AA N8BA Cu3 132.2(3)
C7AA N8BA N5BA 107.6(3)
N5AA N9BA Cu1 120.3(2)
C39 N9BA Cu1 132.1(3)
C39 N9BA N5AA 107.6(3)
C22 C1AA H1AA 119.6
C42 C1AA H1AA 119.6
C42 C1AA C22 120.9(3)
C42 C2AA C74 123.5(3)
C1 C2AA C42 117.4(3)
C1 C2AA C74 119.1(3)
C24 C3AA C77 114.8(3)
C61 C3AA C24 122.3(3)
C61 C3AA C77 122.9(3)
C66 C4AA H4AA 119.4
C66 C4AA C73 121.3(4)
C73 C4AA H4AA 119.4
N9BA N5AA Cu2 120.3(2)
C64 N5AA Cu2 131.8(3)
C64 N5AA N9BA 107.8(3)
C70 C6AA H6AA 119.5
C70 C6AA C9 120.9(4)
C9 C6AA H6AA 119.5
N8BA C7AA C26 109.4(3)
N8BA C7AA C8 121.0(3)
C26 C7AA C8 129.6(3)
C41 C8AA H8AA 119.4
C41 C8AA C77 121.3(3)
C77 C8AA H8AA 119.4
C49 C9AA H9AA 119.6
C17 C9AA H9AA 119.6
C17 C9AA C49 120.8(4)
N7BA N0BA Cu2 116.3(2)
C50 N0BA Cu2 135.4(3)
C50 N0BA N7BA 108.1(3)
C71 C2BA C61 120.9(3)
C71 C2BA C86 118.5(3)
C86 C2BA C61 120.6(3)
C32 C21 H21 120.0
C81 C21 H21 120.0
C81 C21 C32 120.1(4)
C1AA C22 C55 123.4(3)
C78 C22 C1AA 118.2(3)
C78 C22 C55 118.4(3)
C43 C24 C3AA 121.0(3)
C62 C24 C3AA 121.2(3)
C62 C24 C43 117.8(3)
C38 C25 C46 120.6(3)
C60 C25 C38 118.6(4)
C60 C25 C46 120.8(4)
C7AA C26 C52 105.2(3)
C7AA C26 C55 127.4(4)
C52 C26 C55 127.4(3)
C33 C27 C61 120.7(3)
C33 C27 C72 118.1(3)
C72 C27 C61 121.2(3)
C39 C28 C64 105.4(3)
C39 C28 C7 127.9(3)
C64 C28 C7 126.6(3)
C36 C29 C30 121.1(3)
C36 C29 C85 119.0(4)
C85 C29 C30 119.9(3)
C46 C30 C29 122.2(3)
C46 C30 C66 123.5(3)
C66 C30 C29 114.3(3)
N7BA C31 C47 109.4(3)
N7BA C31 C13 120.4(3)
C47 C31 C13 130.2(3)
C21 C32 H32 120.0
C21 C32 C33 120.1(4)
C33 C32 H32 120.0
C27 C33 C32 120.7(3)
C27 C33 H33 119.7
C32 C33 H33 119.7
C49 C34 H34 119.8
C18 C34 H34 119.8
C18 C34 C49 120.4(4)
C41 C35 C57 117.3(3)
C41 C35 C7 123.8(3)
C57 C35 C7 118.8(3)
C29 C36 H36 119.5
C14 C36 C29 121.0(4)
C14 C36 H36 119.5
C57 C37 H37 119.4
C77 C37 H37 119.4
C77 C37 C57 121.2(3)
C25 C38 H38 119.8
C20 C38 C25 120.5(4)
C20 C38 H38 119.8
N9BA C39 C28 109.7(3)
N9BA C39 C16 120.5(3)
C28 C39 C16 129.8(3)
C66 C40 H40 119.5
C66 C40 C2 120.9(4)
C2 C40 H40 119.5
C8AA C41 C35 121.5(3)
C8AA C41 H41 119.3
C35 C41 H41 119.3
C1AA C42 C2AA 121.0(3)
C1AA C42 H42 119.5
C2AA C42 H42 119.5
C24 C43 H43 119.6
C45 C43 C24 120.9(4)
C45 C43 H43 119.6
C54 C44 H44 119.3
C68 C44 H44 119.3
C68 C44 C54 121.5(3)
C43 C45 H45 119.8
C83 C45 C43 120.3(4)
C83 C45 H45 119.8
C30 C46 C25 121.7(3)
C30 C46 C54 122.8(3)
C54 C46 C25 115.5(3)
C31 C47 C50 105.5(3)
C31 C47 C80 126.6(4)
C50 C47 C80 127.7(4)
C59 C48 C68 117.3(3)
C59 C48 C80 122.7(3)
C68 C48 C80 119.9(3)
C9AA C49 C74 121.3(3)
C34 C49 C9AA 118.5(3)
C34 C49 C74 120.1(3)
N0BA C50 C47 109.0(3)
N0BA C50 C19 120.8(4)
C47 C50 C19 130.2(3)
C58 C51 C70 114.1(3)
C74 C51 C58 119.6(3)
C74 C51 C70 126.2(3)
N5BA C52 C26 109.7(3)
N5BA C52 C79 120.9(3)
C26 C52 C79 129.4(3)
C65 C53 H53 119.7
C65 C53 C71 120.5(4)
C71 C53 H53 119.7
C44 C54 C46 121.1(3)
C44 C54 C56 116.9(3)
C56 C54 C46 121.8(3)
C22 C55 H55A 108.2
C22 C55 H55B 108.2
C26 C55 C22 116.3(3)
C26 C55 H55A 108.2
C26 C55 H55B 108.2
H55A C55 H55B 107.4
C54 C56 H56 119.4
C59 C56 C54 121.3(3)
C59 C56 H56 119.4
C35 C57 H57 119.4
C37 C57 C35 121.2(3)
C37 C57 H57 119.4
C63 C58 C51 120.8(3)
C69 C58 C51 120.7(3)
C69 C58 C63 118.5(3)
C48 C59 C56 121.5(3)
C48 C59 H59 119.2
C56 C59 H59 119.2
C25 C60 H60 119.7
C25 C60 C84 120.6(4)
C84 C60 H60 119.7
C3AA C61 C2BA 122.8(3)
C3AA C61 C27 121.7(3)
C27 C61 C2BA 115.5(3)
C24 C62 H62 119.5
C76 C62 C24 121.0(4)
C76 C62 H62 119.5
C58 C63 H63 119.8
C67 C63 C58 120.4(4)
C67 C63 H63 119.8
N5AA C64 C28 109.5(3)
N5AA C64 C87 120.9(3)
C28 C64 C87 129.5(3)
C53 C65 H65 120.2
C53 C65 C15 119.6(3)
C15 C65 H65 120.2
C4AA C66 C30 119.9(3)
C4AA C66 C40 118.1(3)
C40 C66 C30 121.9(3)
C63 C67 H67 119.9
C3 C67 C63 120.2(4)
C3 C67 H67 119.9
C44 C68 C48 121.4(3)
C44 C68 H68 119.3
C48 C68 H68 119.3
C58 C69 H69 119.5
C58 C69 C5 120.9(4)
C5 C69 H69 119.5
C6AA C70 C51 123.6(3)
C6AA C70 C4 117.7(3)
C4 C70 C51 118.7(3)
C2BA C71 C53 120.4(4)
C2BA C71 H71 119.8
C53 C71 H71 119.8
C27 C72 H72 119.7
C81 C72 C27 120.6(4)
C81 C72 H72 119.7
C4AA C73 H73 120.3
C75 C73 C4AA 119.5(4)
C75 C73 H73 120.3
C2AA C74 C49 113.0(3)
C51 C74 C2AA 126.4(3)
C51 C74 C49 120.5(3)
C73 C75 H75 120.0
C2 C75 C73 120.1(4)
C2 C75 H75 120.0
C62 C76 H76 119.9
C83 C76 C62 120.3(4)
C83 C76 H76 119.9
C8AA C77 C3AA 122.1(3)
C37 C77 C3AA 120.3(3)
C37 C77 C8AA 117.5(3)
C22 C78 H78 119.6
C1 C78 C22 120.9(3)
C1 C78 H78 119.6
C52 C79 H79A 109.5
C52 C79 H79B 109.5
C52 C79 H79C 109.5
H79A C79 H79B 109.5
H79A C79 H79C 109.5
H79B C79 H79C 109.5
C47 C80 C48 114.5(3)
C47 C80 H80A 108.6
C47 C80 H80B 108.6
C48 C80 H80A 108.6
C48 C80 H80B 108.6
H80A C80 H80B 107.6
C21 C81 C72 120.3(4)
C21 C81 H81 119.9
C72 C81 H81 119.9
C4 C82 H82 119.6
C6 C82 H82 119.6
C6 C82 C4 120.8(4)
C45 C83 H83 120.2
C76 C83 C45 119.7(4)
C76 C83 H83 120.2
C60 C84 H84 120.1
C0AA C84 C60 119.9(4)
C0AA C84 H84 120.1
C29 C85 H85 120.0
C10 C85 C29 120.0(4)
C10 C85 H85 120.0
C2BA C86 H86 119.5
C15 C86 C2BA 121.0(3)
C15 C86 H86 119.5
C64 C87 H87A 109.5
C64 C87 H87B 109.5
C64 C87 H87C 109.5
H87A C87 H87B 109.5
H87A C87 H87C 109.5
H87B C87 H87C 109.5
C2AA C1 H1 119.3
C78 C1 C2AA 121.5(3)
C78 C1 H1 119.3
C40 C2 H2 120.0
C75 C2 C40 120.1(4)
C75 C2 H2 120.0
C67 C3 H3 120.1
C5 C3 C67 119.8(4)
C5 C3 H3 120.1
C70 C4 H4 119.7
C82 C4 C70 120.6(4)
C82 C4 H4 119.7
C69 C5 H5 119.9
C3 C5 C69 120.1(4)
C3 C5 H5 119.9
C82 C6 H6 120.5
C82 C6 C9 119.0(4)
C9 C6 H6 120.5
C28 C7 C35 116.2(3)
C28 C7 H7A 108.2
C28 C7 H7B 108.2
C35 C7 H7A 108.2
C35 C7 H7B 108.2
H7A C7 H7B 107.4
C7AA C8 H8A 109.5
C7AA C8 H8B 109.5
C7AA C8 H8C 109.5
H8A C8 H8B 109.5
H8A C8 H8C 109.5
H8B C8 H8C 109.5
C6AA C9 H9 119.5
C6 C9 C6AA 121.0(4)
C6 C9 H9 119.5
C85 C10 H10 119.8
C85 C10 C12 120.3(4)
C12 C10 H10 119.8
C17 C11 H11 120.1
C17 C11 C18 119.8(4)
C18 C11 H11 120.1
C10 C12 H12 119.9
C14 C12 C10 120.3(4)
C14 C12 H12 119.9
C31 C13 H13A 109.5
C31 C13 H13B 109.5
C31 C13 H13C 109.5
H13A C13 H13B 109.5
H13A C13 H13C 109.5
H13B C13 H13C 109.5
C36 C14 H14 120.3
C12 C14 C36 119.4(4)
C12 C14 H14 120.3
C65 C15 C86 119.9(4)
C65 C15 H15 120.0
C86 C15 H15 120.0
C39 C16 H16A 109.5
C39 C16 H16B 109.5
C39 C16 H16C 109.5
H16A C16 H16B 109.5
H16A C16 H16C 109.5
H16B C16 H16C 109.5
C9AA C17 H17 119.9
C11 C17 C9AA 120.2(4)
C11 C17 H17 119.9
C34 C18 H18 119.9
C11 C18 C34 120.2(4)
C11 C18 H18 119.9
C50 C19 H19A 109.5
C50 C19 H19B 109.5
C50 C19 H19C 109.5
H19A C19 H19B 109.5
H19A C19 H19C 109.5
H19B C19 H19C 109.5
C38 C20 H20 120.2
C0AA C20 C38 119.7(5)
C0AA C20 H20 120.2
Cl0A C4BA Cl1B 110.4(3)
Cl0A C4BA Cl6B 107.8(3)
Cl0A C4BA H4BA 108.8
Cl1B C4BA H4BA 108.8
Cl6B C4BA Cl1B 112.1(3)
Cl6B C4BA H4BA 108.8
Cl1 C3BA Cl2 109.1(3)
Cl3 C3BA Cl1 108.8(3)
Cl3 C3BA Cl2 109.3(4)
C84 C0AA C20 120.7(4)
C84 C0AA H0AA 119.6
C20 C0AA H0AA 119.6
Cl3A C5AA Cl4A 101.7(16)
Cl3A C5AA H5AA 116.6
Cl4A C5AA H5AA 116.6
Cl2A C5AA Cl3A 101.4(16)
Cl2A C5AA Cl4A 101.3(16)
Cl2A C5AA H5AA 116.6
Cl1B C0BA Cl1A 100.4(6)
Cl1B C0BA Cl5A 115.4(18)
Cl1B C0BA H0BA 113.4
Cl1A C0BA H0BA 113.4
Cl5A C0BA Cl1A 99.4(14)
Cl5A C0BA H0BA 113.4

loop_
_geom_bond_atom_site_label_1
_geom_bond_atom_site_label_2
_geom_bond_distance
Cu1 N5BA 1.858(3)
Cu1 N9BA 1.853(3)
Cu2 N5AA 1.851(3)
Cu2 N0BA 1.860(3)
Cu3 N7BA 1.838(3)
Cu3 N8BA 1.832(3)
N5BA N8BA 1.383(4)
N5BA C52 1.340(4)
N7BA N0BA 1.380(4)
N7BA C31 1.345(5)
N8BA C7AA 1.351(5)
N9BA N5AA 1.381(4)
N9BA C39 1.354(5)
C1AA H1AA 0.9300
C1AA C22 1.392(5)
C1AA C42 1.387(5)
C2AA C42 1.396(5)
C2AA C74 1.497(5)
C2AA C1 1.393(5)
C3AA C24 1.488(5)
C3AA C61 1.362(5)
C3AA C77 1.496(4)
C4AA H4AA 0.9300
C4AA C66 1.381(5)
C4AA C73 1.389(5)
N5AA C64 1.348(5)
C6AA H6AA 0.9300
C6AA C70 1.387(5)
C6AA C9 1.389(5)
C7AA C26 1.388(5)
C7AA C8 1.495(5)
C8AA H8AA 0.9300
C8AA C41 1.384(5)
C8AA C77 1.389(5)
C9AA H9AA 0.9300
C9AA C49 1.394(5)
C9AA C17 1.382(5)
N0BA C50 1.347(5)
C2BA C61 1.499(5)
C2BA C71 1.385(5)
C2BA C86 1.391(5)
C21 H21 0.9300
C21 C32 1.374(6)
C21 C81 1.370(6)
C22 C55 1.527(5)
C22 C78 1.384(5)
C24 C43 1.393(5)
C24 C62 1.391(5)
C25 C38 1.394(6)
C25 C46 1.496(5)
C25 C60 1.385(5)
C26 C52 1.388(5)
C26 C55 1.494(5)
C27 C33 1.390(5)
C27 C61 1.491(5)
C27 C72 1.396(5)
C28 C39 1.381(5)
C28 C64 1.388(5)
C28 C7 1.508(5)
C29 C30 1.501(5)
C29 C36 1.389(5)
C29 C85 1.391(5)
C30 C46 1.355(5)
C30 C66 1.499(5)
C31 C47 1.387(5)
C31 C13 1.491(6)
C32 H32 0.9300
C32 C33 1.391(5)
C33 H33 0.9300
C34 H34 0.9300
C34 C49 1.392(5)
C34 C18 1.387(5)
C35 C41 1.387(5)
C35 C57 1.392(5)
C35 C7 1.523(5)
C36 H36 0.9300
C36 C14 1.389(5)
C37 H37 0.9300
C37 C57 1.390(5)
C37 C77 1.386(5)
C38 H38 0.9300
C38 C20 1.391(6)
C39 C16 1.496(5)
C40 H40 0.9300
C40 C66 1.386(5)
C40 C2 1.390(5)
C41 H41 0.9300
C42 H42 0.9300
C43 H43 0.9300
C43 C45 1.387(5)
C44 H44 0.9300
C44 C54 1.397(5)
C44 C68 1.385(5)
C45 H45 0.9300
C45 C83 1.378(6)
C46 C54 1.483(5)
C47 C50 1.393(5)
C47 C80 1.507(5)
C48 C59 1.387(5)
C48 C68 1.392(5)
C48 C80 1.514(5)
C49 C74 1.506(5)
C50 C19 1.475(6)
C51 C58 1.499(5)
C51 C70 1.502(5)
C51 C74 1.351(5)
C52 C79 1.491(5)
C53 H53 0.9300
C53 C65 1.372(6)
C53 C71 1.398(5)
C54 C56 1.398(5)
C55 H55A 0.9700
C55 H55B 0.9700
C56 H56 0.9300
C56 C59 1.388(5)
C57 H57 0.9300
C58 C63 1.399(5)
C58 C69 1.388(5)
C59 H59 0.9300
C60 H60 0.9300
C60 C84 1.393(5)
C62 H62 0.9300
C62 C76 1.389(5)
C63 H63 0.9300
C63 C67 1.391(5)
C64 C87 1.488(5)
C65 H65 0.9300
C65 C15 1.385(6)
C67 H67 0.9300
C67 C3 1.384(6)
C68 H68 0.9300
C69 H69 0.9300
C69 C5 1.389(5)
C70 C4 1.405(5)
C71 H71 0.9300
C72 H72 0.9300
C72 C81 1.387(5)
C73 H73 0.9300
C73 C75 1.383(6)
C75 H75 0.9300
C75 C2 1.366(6)
C76 H76 0.9300
C76 C83 1.371(6)
C78 H78 0.9300
C78 C1 1.384(5)
C79 H79A 0.9600
C79 H79B 0.9600
C79 H79C 0.9600
C80 H80A 0.9700
C80 H80B 0.9700
C81 H81 0.9300
C82 H82 0.9300
C82 C4 1.391(5)
C82 C6 1.374(6)
C83 H83 0.9300
C84 H84 0.9300
C84 C0AA 1.365(7)
C85 H85 0.9300
C85 C10 1.384(6)
C86 H86 0.9300
C86 C15 1.389(5)
C87 H87A 0.9600
C87 H87B 0.9600
C87 H87C 0.9600
Cl0A C4BA 1.733(5)
Cl1B C4BA 1.763(5)
Cl1B C0BA 1.738(8)
Cl6B C4BA 1.743(5)
C1 H1 0.9300
C2 H2 0.9300
C3 H3 0.9300
C3 C5 1.381(6)
C4 H4 0.9300
C5 H5 0.9300
C6 H6 0.9300
C6 C9 1.377(6)
C7 H7A 0.9700
C7 H7B 0.9700
C8 H8A 0.9600
C8 H8B 0.9600
C8 H8C 0.9600
C9 H9 0.9300
C10 H10 0.9300
C10 C12 1.385(7)
C11 H11 0.9300
C11 C17 1.376(6)
C11 C18 1.384(6)
C12 H12 0.9300
C12 C14 1.375(6)
C13 H13A 0.9600
C13 H13B 0.9600
C13 H13C 0.9600
C14 H14 0.9300
C15 H15 0.9300
C16 H16A 0.9600
C16 H16B 0.9600
C16 H16C 0.9600
C17 H17 0.9300
C18 H18 0.9300
C19 H19A 0.9600
C19 H19B 0.9600
C19 H19C 0.9600
C20 H20 0.9300
C20 C0AA 1.376(7)
Cl1 C3BA 1.752(5)
Cl2 C3BA 1.752(5)
Cl3 C3BA 1.749(5)
C4BA H4BA 0.9800
C0AA H0AA 0.9300
Cl1A C0BA 1.742(9)
Cl3A C5AA 1.753(9)
Cl4A C5AA 1.753(9)
Cl2A C5AA 1.752(9)
C5AA H5AA 0.9800
Cl5A C0BA 1.740(8)
C0BA H0BA 0.9800

loop_
_geom_torsion_atom_site_label_1
_geom_torsion_atom_site_label_2
_geom_torsion_atom_site_label_3
_geom_torsion_atom_site_label_4
_geom_torsion
Cu1 N5BA N8BA Cu3 2.8(3)
Cu1 N5BA N8BA C7AA -179.4(2)
Cu1 N5BA C52 C26 179.8(3)
Cu1 N5BA C52 C79 -0.6(5)
Cu1 N9BA N5AA Cu2 -1.2(4)
Cu1 N9BA N5AA C64 -179.2(2)
Cu1 N9BA C39 C28 179.3(3)
Cu1 N9BA C39 C16 -0.2(5)
Cu2 N5AA C64 C28 -177.8(3)
Cu2 N5AA C64 C87 1.5(5)
Cu2 N0BA C50 C47 -174.7(3)
Cu2 N0BA C50 C19 5.4(6)
Cu3 N7BA N0BA Cu2 3.0(3)
Cu3 N7BA N0BA C50 -172.9(2)
Cu3 N7BA C31 C47 171.9(3)
Cu3 N7BA C31 C13 -8.3(5)
Cu3 N8BA C7AA C26 176.7(3)
Cu3 N8BA C7AA C8 -5.1(5)
N5BA N8BA C7AA C26 -0.7(4)
N5BA N8BA C7AA C8 177.4(3)
N7BA N0BA C50 C47 0.0(4)
N7BA N0BA C50 C19 -179.8(3)
N7BA C31 C47 C50 0.4(4)
N7BA C31 C47 C80 -174.5(3)
N8BA N5BA C52 C26 -0.1(4)
N8BA N5BA C52 C79 179.5(3)
N8BA C7AA C26 C52 0.6(4)
N8BA C7AA C26 C55 -177.8(3)
N9BA N5AA C64 C28 -0.1(4)
N9BA N5AA C64 C87 179.2(3)
C1AA C22 C55 C26 8.7(6)
C1AA C22 C78 C1 2.4(6)
C3AA C24 C43 C45 -176.4(4)
C3AA C24 C62 C76 176.2(3)
C4AA C73 C75 C2 -0.1(6)
N5AA N9BA C39 C28 0.4(4)
N5AA N9BA C39 C16 -179.1(3)
C6AA C70 C4 C82 0.7(6)
C7AA C26 C52 N5BA -0.3(4)
C7AA C26 C52 C79 -179.9(4)
C7AA C26 C55 C22 -78.7(5)
C9AA C49 C74 C2AA -123.3(4)
C9AA C49 C74 C51 53.5(5)
N0BA N7BA C31 C47 -0.4(4)
N0BA N7BA C31 C13 179.4(3)
C2BA C86 C15 C65 -0.6(6)
C21 C32 C33 C27 1.0(6)
C22 C1AA C42 C2AA 0.2(6)
C22 C78 C1 C2AA 0.8(6)
C24 C3AA C61 C2BA 12.4(5)
C24 C3AA C61 C27 -168.4(3)
C24 C3AA C77 C8AA -130.5(4)
C24 C3AA C77 C37 49.0(5)
C24 C43 C45 C83 0.5(6)
C24 C62 C76 C83 -0.1(6)
C25 C38 C20 C0AA 1.1(7)
C25 C46 C54 C44 36.5(5)
C25 C46 C54 C56 -139.2(4)
C25 C60 C84 C0AA 1.3(6)
C27 C72 C81 C21 -1.6(6)
C29 C30 C46 C25 -169.5(3)
C29 C30 C46 C54 9.8(6)
C29 C30 C66 C4AA 42.4(5)
C29 C30 C66 C40 -134.9(4)
C29 C36 C14 C12 2.8(7)
C29 C85 C10 C12 1.4(7)
C30 C29 C36 C14 178.3(4)
C30 C29 C85 C10 179.6(4)
C30 C46 C54 C44 -142.8(4)
C30 C46 C54 C56 41.5(6)
C31 N7BA N0BA Cu2 176.1(2)
C31 N7BA N0BA C50 0.3(4)
C31 C47 C50 N0BA -0.3(4)
C31 C47 C50 C19 179.6(4)
C31 C47 C80 C48 73.1(5)
C32 C21 C81 C72 -1.6(6)
C33 C27 C61 C3AA -137.4(4)
C33 C27 C61 C2BA 41.8(5)
C33 C27 C72 C81 4.4(5)
C34 C49 C74 C2AA 53.5(5)
C34 C49 C74 C51 -129.7(4)
C36 C29 C30 C46 -116.3(4)
C36 C29 C30 C66 63.9(5)
C36 C29 C85 C10 0.5(6)
C38 C25 C46 C30 -127.9(4)
C38 C25 C46 C54 52.7(5)
C38 C25 C60 C84 0.6(5)
C38 C20 C0AA C84 0.9(7)
C39 N9BA N5AA Cu2 177.8(2)
C39 N9BA N5AA C64 -0.2(4)
C39 C28 C64 N5AA 0.3(4)
C39 C28 C64 C87 -178.9(4)
C39 C28 C7 C35 103.0(4)
C41 C8AA C77 C3AA 180.0(3)
C41 C8AA C77 C37 0.4(5)
C41 C35 C57 C37 -0.8(6)
C41 C35 C7 C28 8.5(6)
C42 C1AA C22 C55 176.0(4)
C42 C1AA C22 C78 -2.9(6)
C42 C2AA C74 C49 -142.2(3)
C42 C2AA C74 C51 41.2(6)
C42 C2AA C1 C78 -3.5(6)
C43 C24 C62 C76 -0.9(5)
C43 C45 C83 C76 -1.5(6)
C44 C54 C56 C59 1.6(6)
C46 C25 C38 C20 178.4(4)
C46 C25 C60 C84 -179.6(3)
C46 C30 C66 C4AA -137.4(4)
C46 C30 C66 C40 45.4(5)
C46 C54 C56 C59 177.5(4)
C49 C9AA C17 C11 0.3(6)
C49 C34 C18 C11 0.8(6)
C50 C47 C80 C48 -100.7(5)
C51 C58 C63 C67 -178.7(4)
C51 C58 C69 C5 177.3(3)
C51 C70 C4 C82 -176.5(3)
C52 N5BA N8BA Cu3 -177.3(2)
C52 N5BA N8BA C7AA 0.5(4)
C52 C26 C55 C22 103.2(4)
C53 C65 C15 C86 0.1(6)
C54 C44 C68 C48 -0.5(6)
C54 C56 C59 C48 -2.1(6)
C55 C22 C78 C1 -176.6(4)
C55 C26 C52 N5BA 178.1(3)
C55 C26 C52 C79 -1.5(6)
C57 C35 C41 C8AA -1.0(5)
C57 C35 C7 C28 -173.2(4)
C57 C37 C77 C3AA 178.1(4)
C57 C37 C77 C8AA -2.3(6)
C58 C51 C70 C6AA -143.4(4)
C58 C51 C70 C4 33.6(5)
C58 C51 C74 C2AA -175.0(3)
C58 C51 C74 C49 8.6(5)
C58 C63 C67 C3 0.7(6)
C58 C69 C5 C3 2.2(6)
C59 C48 C68 C44 0.1(6)
C59 C48 C80 C47 -16.6(6)
C60 C25 C38 C20 -1.8(6)
C60 C25 C46 C30 52.3(5)
C60 C25 C46 C54 -127.1(4)
C60 C84 C0AA C20 -2.1(7)
C61 C3AA C24 C43 -134.5(4)
C61 C3AA C24 C62 48.4(5)
C61 C3AA C77 C8AA 51.2(5)
C61 C3AA C77 C37 -129.2(4)
C61 C2BA C71 C53 -179.7(3)
C61 C2BA C86 C15 179.5(3)
C61 C27 C33 C32 177.1(3)
C61 C27 C72 C81 -176.9(3)
C62 C24 C43 C45 0.8(6)
C62 C76 C83 C45 1.4(6)
C63 C58 C69 C5 -1.9(6)
C63 C67 C3 C5 -0.4(6)
C64 C28 C39 N9BA -0.4(4)
C64 C28 C39 C16 179.0(4)
C64 C28 C7 C35 -76.4(5)
C65 C53 C71 C2BA 1.1(6)
C66 C4AA C73 C75 0.6(6)
C66 C30 C46 C25 10.3(6)
C66 C30 C46 C54 -170.4(3)
C66 C40 C2 C75 -0.6(6)
C67 C3 C5 C69 -1.0(6)
C68 C44 C54 C46 -176.3(3)
C68 C44 C54 C56 -0.4(6)
C68 C48 C59 C56 1.2(6)
C68 C48 C80 C47 165.2(4)
C69 C58 C63 C67 0.5(6)
C70 C6AA C9 C6 -0.9(6)
C70 C51 C58 C63 -121.7(4)
C70 C51 C58 C69 59.1(5)
C70 C51 C74 C2AA 6.9(6)
C70 C51 C74 C49 -169.5(3)
C71 C2BA C61 C3AA -136.1(4)
C71 C2BA C61 C27 44.6(5)
C71 C2BA C86 C15 1.3(5)
C71 C53 C65 C15 -0.3(6)
C72 C27 C33 C32 -4.1(5)
C72 C27 C61 C3AA 43.8(5)
C72 C27 C61 C2BA -136.9(3)
C73 C4AA C66 C30 -178.3(3)
C73 C4AA C66 C40 -1.0(5)
C73 C75 C2 C40 0.1(6)
C74 C2AA C42 C1AA -178.8(3)
C74 C2AA C1 C78 178.2(4)
C74 C51 C58 C63 60.0(5)
C74 C51 C58 C69 -119.2(4)
C74 C51 C70 C6AA 34.7(6)
C74 C51 C70 C4 -148.2(4)
C77 C3AA C24 C43 47.2(5)
C77 C3AA C24 C62 -129.9(4)
C77 C3AA C61 C2BA -169.4(3)
C77 C3AA C61 C27 9.8(5)
C77 C8AA C41 C35 1.3(5)
C77 C37 C57 C35 2.6(6)
C78 C22 C55 C26 -172.3(4)
C80 C47 C50 N0BA 174.6(3)
C80 C47 C50 C19 -5.6(7)
C80 C48 C59 C56 -177.1(4)
C80 C48 C68 C44 178.5(4)
C81 C21 C32 C33 1.9(6)
C82 C6 C9 C6AA -0.1(6)
C85 C29 C30 C46 64.6(5)
C85 C29 C30 C66 -115.2(4)
C85 C29 C36 C14 -2.6(6)
C85 C10 C12 C14 -1.1(8)
C86 C2BA C61 C3AA 45.7(5)
C86 C2BA C61 C27 -133.5(3)
C86 C2BA C71 C53 -1.6(5)
C1 C2AA C42 C1AA 3.0(5)
C1 C2AA C74 C49 36.0(5)
C1 C2AA C74 C51 -140.5(4)
C2 C40 C66 C4AA 1.0(5)
C2 C40 C66 C30 178.3(3)
C4 C82 C6 C9 1.4(6)
C6 C82 C4 C70 -1.7(6)
C7 C28 C39 N9BA -180.0(3)
C7 C28 C39 C16 -0.5(6)
C7 C28 C64 N5AA 179.8(3)
C7 C28 C64 C87 0.6(6)
C7 C35 C41 C8AA 177.3(3)
C7 C35 C57 C37 -179.3(4)
C8 C7AA C26 C52 -177.3(4)
C8 C7AA C26 C55 4.3(6)
C9 C6AA C70 C51 177.6(4)
C9 C6AA C70 C4 0.5(6)
C10 C12 C14 C36 -0.9(7)
C13 C31 C47 C50 -179.3(4)
C13 C31 C47 C80 5.7(7)
C17 C9AA C49 C34 0.2(5)
C17 C9AA C49 C74 177.1(3)
C17 C11 C18 C34 -0.3(7)
C18 C34 C49 C9AA -0.7(6)
C18 C34 C49 C74 -177.6(4)
C18 C11 C17 C9AA -0.2(6)
C4BA Cl1B C0BA Cl1A -62.0(9)
C4BA Cl1B C0BA Cl5A 43.7(16)
C0BA Cl1B C4BA Cl0A -105.3(12)
C0BA Cl1B C4BA Cl6B 15.0(11)
